data_4512928
loop_
_publ_author_name
'Grifasi, Francesca'
'Chierotti, Michele R.'
'Garino, Claudio'
'Gobetto, Roberto'
'Priola, Emanuele'
'Diana, Eliano'
'Turci, Francesco'

_publ_section_title
;
 Solvent-Free Synthesis of Luminescent Copper(I) Coordination Polymers
 with Thiourea Derivatives
;
_journal_issue 6
_journal_name_full 'Crystal Growth &amp; Design'
_journal_page_first 2929
_journal_paper_doi 10.1021/acs.cgd.5b00352
_journal_volume 15
_journal_year 2015
_chemical_formula_moiety 'C14 H12 Cu N3 S'
_chemical_formula_sum 'C14 H12 Cu N3 S'
_chemical_formula_weight 317.88
_chemical_name_systematic
; 
 ? 
;
_space_group_IT_number 15
_symmetry_cell_setting monoclinic
_symmetry_space_group_name_Hall '-C 2yc'
_symmetry_space_group_name_H-M 'C 1 2/c 1'
_atom_sites_solution_hydrogens geom
_atom_sites_solution_primary direct
_atom_sites_solution_secondary difmap
_audit_creation_method SHELXL-97
_cell_angle_alpha 90.00
_cell_angle_beta 119.192(13)
_cell_angle_gamma 90.00
_cell_formula_units_Z 8
_cell_length_a 17.1154(16)
_cell_length_b 11.0711(9)
_cell_length_c 16.9068(19)
_cell_measurement_reflns_used 676
_cell_measurement_temperature 293(2)
_cell_measurement_theta_max 22.1730
_cell_measurement_theta_min 3.9360
_cell_volume 2796.7(6)
_computing_cell_refinement
;
CrysAlisPro, Agilent Technologies,
Version 1.171.36.28 (release 01-02-2013 CrysAlis171 .NET)
(compiled Feb  1 2013,16:14:44)
;
_computing_data_collection
;
CrysAlisPro, Agilent Technologies,
Version 1.171.36.28 (release 01-02-2013 CrysAlis171 .NET)
(compiled Feb  1 2013,16:14:44)
;
_computing_data_reduction
;
CrysAlisPro, Agilent Technologies,
Version 1.171.36.28 (release 01-02-2013 CrysAlis171 .NET)
(compiled Feb  1 2013,16:14:44)
;
_computing_molecular_graphics 'SHELXP-97 (Sheldrick, 1997)'
_computing_structure_refinement 'SHELXL-97 (Sheldrick, 1997)'
_computing_structure_solution 'SHELXS-97 (Sheldrick, 1990)'
_diffrn_ambient_temperature 293(2)
_diffrn_detector_area_resol_mean 10.2890
_diffrn_measured_fraction_theta_full 0.990
_diffrn_measured_fraction_theta_max 0.990
_diffrn_measurement_device_type 'Xcalibur, Ruby, Gemini ultra'
_diffrn_measurement_method '\w scans'
_diffrn_radiation_monochromator graphite
_diffrn_radiation_source 'fine-focus sealed tube'
_diffrn_radiation_type MoK\a
_diffrn_radiation_wavelength 0.71073
_diffrn_reflns_av_R_equivalents 0.0940
_diffrn_reflns_av_sigmaI/netI 0.1436
_diffrn_reflns_limit_h_max 23
_diffrn_reflns_limit_h_min -18
_diffrn_reflns_limit_k_max 11
_diffrn_reflns_limit_k_min -11
_diffrn_reflns_limit_l_max 21
_diffrn_reflns_limit_l_min -23
_diffrn_reflns_number 5046
_diffrn_reflns_theta_full 29.54
_diffrn_reflns_theta_max 29.54
_diffrn_reflns_theta_min 3.93
_diffrn_standards_number 5064
_exptl_absorpt_coefficient_mu 1.699
_exptl_absorpt_correction_T_max 1.00000
_exptl_absorpt_correction_T_min 0.65852
_exptl_absorpt_correction_type multi-scan
_exptl_absorpt_process_details
;
CrysAlisPro, Agilent Technologies,
Version 1.171.36.28 (release 01-02-2013 CrysAlis171 .NET)
(compiled Feb  1 2013,16:14:44)
Empirical absorption correction using spherical harmonics,
 implemented in SCALE3 ABSPACK scaling algorithm.
;
_exptl_crystal_colour yellow
_exptl_crystal_density_diffrn 1.510
_exptl_crystal_density_method 'not measured'
_exptl_crystal_description platelett
_exptl_crystal_F_000 1296
_exptl_crystal_size_max 0.3
_exptl_crystal_size_mid 0.15
_exptl_crystal_size_min 0.1
_refine_diff_density_max 0.348
_refine_diff_density_min -0.361
_refine_diff_density_rms 0.070
_refine_ls_extinction_method none
_refine_ls_goodness_of_fit_ref 0.965
_refine_ls_hydrogen_treatment mixed
_refine_ls_matrix_type full
_refine_ls_number_parameters 180
_refine_ls_number_reflns 2580
_refine_ls_number_restraints 1
_refine_ls_restrained_S_all 0.965
_refine_ls_R_factor_all 0.1706
_refine_ls_R_factor_gt 0.0611
_refine_ls_shift/su_max 0.000
_refine_ls_shift/su_mean 0.000
_refine_ls_structure_factor_coef Fsqd
_refine_ls_weighting_details 'calc w=1/[\s^2^(Fo^2^)+(0.0137P)^2^+0.0000P] where P=(Fo^2^+2Fc^2^)/3'
_refine_ls_weighting_scheme calc
_refine_ls_wR_factor_gt 0.0817
_refine_ls_wR_factor_ref 0.1112
_reflns_number_gt 1152
_reflns_number_total 2580
_reflns_threshold_expression >2sigma(I)
_cod_data_source_file cg5b00352_si_002.cif
_cod_data_source_block '[CuCN(dptu)]n'
_cod_depositor_comments 'Adding full bibliography for 4512926--4512929.cif.'
_cod_original_cell_volume 2796.7(5)
_cod_original_sg_symbol_H-M C2/c
_cod_database_code 4512928

loop_
_symmetry_equiv_pos_as_xyz
'x, y, z'
'-x, y, -z+1/2'
'x+1/2, y+1/2, z'
'-x+1/2, y+1/2, -z+1/2'
'-x, -y, -z'
'x, -y, z-1/2'
'-x+1/2, -y+1/2, -z'
'x+1/2, -y+1/2, z-1/2'

loop_
_atom_site_label
_atom_site_type_symbol
_atom_site_fract_x
_atom_site_fract_y
_atom_site_fract_z
_atom_site_U_iso_or_equiv
_atom_site_adp_type
_atom_site_occupancy
_atom_site_symmetry_multiplicity
_atom_site_calc_flag
_atom_site_refinement_flags
_atom_site_disorder_group
Cu1 Cu 0.41874(5) 0.94471(9) 0.08223(6) 0.0644(3) Uani 1 1 d . .
S2 S 0.26965(9) 0.93339(19) 0.00057(11) 0.0563(5) Uani 1 1 d . .
C1 C 0.4807(3) 0.9264(6) 0.2107(3) 0.062(2) Uani 0.50 1 d P 1
N1A N 0.4807(3) 0.9264(6) 0.2107(3) 0.062(2) Uani 0.50 1 d P 1
N1 N 0.4800(3) 0.9874(7) 0.0179(4) 0.073(2) Uani 0.50 1 d P 2
C1A C 0.4800(3) 0.9874(7) 0.0179(4) 0.073(2) Uani 0.50 1 d P 2
N2A N 0.1419(3) 0.8972(6) 0.0424(4) 0.064(2) Uani 1 1 d . .
N2B N 0.2823(3) 0.8422(5) 0.1514(4) 0.0518(16) Uani 1 1 d D .
C3 C 0.0760(4) 0.9480(8) -0.0400(5) 0.0510(18) Uani 1 1 d . .
C2 C 0.2293(4) 0.8872(6) 0.0706(4) 0.0525(19) Uani 1 1 d . .
C9 C 0.2582(4) 0.7971(7) 0.2162(5) 0.0498(18) Uani 1 1 d . .
C10 C 0.1950(4) 0.7049(7) 0.1921(4) 0.0545(19) Uani 1 1 d . .
H10 H 0.1673 0.6734 0.1337 0.065 Uiso 1 1 calc R .
C4 C 0.0749(4) 1.0693(9) -0.0542(5) 0.069(2) Uani 1 1 d . .
H4 H 0.1200 1.1179 -0.0114 0.083 Uiso 1 1 calc R .
C14 C 0.3000(4) 0.8410(6) 0.3030(5) 0.0553(19) Uani 1 1 d . .
H14 H 0.3429 0.9014 0.3193 0.066 Uiso 1 1 calc R .
C11 C 0.1742(4) 0.6615(7) 0.2551(5) 0.063(2) Uani 1 1 d . .
H11 H 0.1317 0.6007 0.2395 0.075 Uiso 1 1 calc R .
C13 C 0.2790(5) 0.7968(8) 0.3656(4) 0.067(2) Uani 1 1 d . .
H13 H 0.3073 0.8271 0.4243 0.081 Uiso 1 1 calc R .
C12 C 0.2159(5) 0.7073(8) 0.3416(5) 0.070(2) Uani 1 1 d . .
H12 H 0.2013 0.6775 0.3842 0.083 Uiso 1 1 calc R .
C6 C -0.0577(5) 1.0495(10) -0.1941(5) 0.076(3) Uani 1 1 d . .
H6 H -0.1026 1.0847 -0.2467 0.091 Uiso 1 1 calc R .
C7 C -0.0583(5) 0.9289(10) -0.1813(6) 0.084(3) Uani 1 1 d . .
H7 H -0.1033 0.8806 -0.2246 0.101 Uiso 1 1 calc R .
C8 C 0.0094(4) 0.8786(8) -0.1025(5) 0.070(2) Uani 1 1 d . .
H8 H 0.0091 0.7960 -0.0924 0.083 Uiso 1 1 calc R .
C5 C 0.0084(5) 1.1195(8) -0.1305(6) 0.073(2) Uani 1 1 d . .
H5 H 0.0080 1.2025 -0.1394 0.088 Uiso 1 1 calc R .
H1B H 0.3424(18) 0.861(6) 0.171(4) 0.09(2) Uiso 1 1 d D .
H1A H 0.126(3) 0.878(4) 0.079(3) 0.017(15) Uiso 1 1 d . .

loop_
_atom_site_aniso_label
_atom_site_aniso_U_11
_atom_site_aniso_U_22
_atom_site_aniso_U_33
_atom_site_aniso_U_23
_atom_site_aniso_U_13
_atom_site_aniso_U_12
Cu1 0.0579(4) 0.0839(8) 0.0696(6) 0.0040(6) 0.0454(4) -0.0012(5)
S2 0.0525(8) 0.0766(16) 0.0531(11) 0.0052(11) 0.0362(8) -0.0010(10)
C1 0.037(3) 0.090(6) 0.065(4) -0.001(3) 0.031(4) 0.002(3)
N1A 0.037(3) 0.090(6) 0.065(4) -0.001(3) 0.031(4) 0.002(3)
N1 0.056(4) 0.123(8) 0.046(4) 0.018(4) 0.029(3) -0.003(4)
C1A 0.056(4) 0.123(8) 0.046(4) 0.018(4) 0.029(3) -0.003(4)
N2A 0.048(3) 0.104(6) 0.050(4) 0.019(4) 0.032(3) 0.007(3)
N2B 0.042(3) 0.071(5) 0.049(4) 0.010(3) 0.027(3) -0.002(3)
C3 0.046(4) 0.059(6) 0.062(5) -0.004(5) 0.037(4) -0.003(4)
C2 0.056(4) 0.058(6) 0.054(5) -0.004(4) 0.035(4) -0.002(4)
C9 0.048(4) 0.051(6) 0.059(5) 0.010(4) 0.033(4) 0.006(4)
C10 0.054(4) 0.061(6) 0.059(5) -0.001(4) 0.036(3) -0.002(4)
C4 0.052(4) 0.076(8) 0.080(6) 0.000(5) 0.033(4) -0.003(5)
C14 0.062(4) 0.048(6) 0.060(5) 0.002(4) 0.032(4) -0.005(4)
C11 0.072(4) 0.048(6) 0.089(6) 0.011(5) 0.055(5) -0.002(4)
C13 0.098(5) 0.067(7) 0.048(5) 0.014(4) 0.043(4) 0.011(5)
C12 0.095(6) 0.064(7) 0.077(6) 0.031(5) 0.063(5) 0.018(5)
C6 0.056(4) 0.101(9) 0.078(6) 0.021(6) 0.040(4) 0.020(6)
C7 0.062(5) 0.098(9) 0.079(6) -0.009(6) 0.024(5) -0.015(6)
C8 0.064(4) 0.072(7) 0.069(6) 0.004(5) 0.030(4) -0.002(5)
C5 0.067(5) 0.063(7) 0.104(7) 0.010(6) 0.053(5) 0.009(5)

loop_
_atom_type_symbol
_atom_type_description
_atom_type_scat_dispersion_real
_atom_type_scat_dispersion_imag
_atom_type_scat_source
C C 0.0033 0.0016 'International Tables Vol C Tables 4.2.6.8 and 6.1.1.4'
H H 0.0000 0.0000 'International Tables Vol C Tables 4.2.6.8 and 6.1.1.4'
N N 0.0061 0.0033 'International Tables Vol C Tables 4.2.6.8 and 6.1.1.4'
O O 0.0106 0.0060 'International Tables Vol C Tables 4.2.6.8 and 6.1.1.4'
S S 0.1246 0.1234 'International Tables Vol C Tables 4.2.6.8 and 6.1.1.4'
Cu Cu 0.3201 1.2651 'International Tables Vol C Tables 4.2.6.8 and 6.1.1.4'

loop_
_geom_angle_atom_site_label_1
_geom_angle_atom_site_label_2
_geom_angle_atom_site_label_3
_geom_angle
_geom_angle_site_symmetry_1
_geom_angle_site_symmetry_3
N1 Cu1 C1 121.5(2) . .
N1 Cu1 S2 116.27(17) . .
C1 Cu1 S2 122.04(16) . .
C2 S2 Cu1 108.2(2) . .
N1A C1 C1 0.0(7) 2_655 2_655
N1A C1 Cu1 173.9(2) 2_655 .
C1 C1 Cu1 173.9(2) 2_655 .
C1A N1 N1 0.0(7) 5_675 5_675
C1A N1 Cu1 177.4(7) 5_675 .
N1 N1 Cu1 177.4(7) 5_675 .
C2 N2A C3 127.0(6) . .
C2 N2B C9 128.0(5) . .
C8 C3 C4 119.2(7) . .
C8 C3 N2A 120.5(8) . .
C4 C3 N2A 120.1(7) . .
N2B C2 N2A 119.1(6) . .
N2B C2 S2 121.7(4) . .
N2A C2 S2 119.2(6) . .
C14 C9 C10 119.8(6) . .
C14 C9 N2B 120.0(6) . .
C10 C9 N2B 120.1(6) . .
C11 C10 C9 119.3(7) . .
C5 C4 C3 120.3(8) . .
C13 C14 C9 120.4(7) . .
C10 C11 C12 120.2(7) . .
C14 C13 C12 119.8(7) . .
C11 C12 C13 120.4(7) . .
C7 C6 C5 120.2(8) . .
C6 C7 C8 118.8(8) . .
C3 C8 C7 120.9(8) . .
C4 C5 C6 120.5(8) . .

loop_
_geom_bond_atom_site_label_1
_geom_bond_atom_site_label_2
_geom_bond_distance
_geom_bond_site_symmetry_2
Cu1 N1 1.902(5) .
Cu1 C1 1.907(5) .
Cu1 S2 2.2353(16) .
S2 C2 1.713(6) .
C1 N1A 1.160(10) 2_655
C1 C1 1.160(10) 2_655
N1 C1A 1.148(9) 5_675
N1 N1 1.148(9) 5_675
N2A C2 1.336(7) .
N2A C3 1.413(8) .
N2B C2 1.315(7) .
N2B C9 1.436(8) .
C3 C8 1.353(8) .
C3 C4 1.364(10) .
C9 C14 1.370(8) .
C9 C10 1.396(8) .
C10 C11 1.364(8) .
C4 C5 1.354(9) .
C14 C13 1.364(8) .
C11 C12 1.373(9) .
C13 C12 1.373(9) .
C6 C7 1.354(11) .
C6 C5 1.361(9) .
C7 C8 1.386(9) .
